data_4031463
loop_
_publ_author_name
'Hartsuiker, J.G.'
'Wagner, A.J.'

_publ_section_title
;
 Crystal structure of compounds with (N-P)n rings. Part 12.
 Decafluorocyclopentaphosphazene
;
_journal_name_full
;
Journal of the Chemical Society. Dalton Transactions, Inorganic Chemistry 
(1972-)
;
_journal_page_first 1425
_journal_page_last 1430
_journal_volume 1978
_journal_year 1978
_chemical_formula_sum 'F10 N5 P5'
_chemical_name_systematic 'N5 P5 F10'
_space_group_IT_number 14
_symmetry_space_group_name_Hall '-P 2ybc'
_symmetry_space_group_name_H-M 'P 1 21/c 1'
_cell_angle_alpha 90
_cell_angle_beta 142.4
_cell_angle_gamma 90
_cell_formula_units_Z 4
_cell_length_a 11.098
_cell_length_b 14.459
_cell_length_c 11.784
_cell_volume 1153.742
_citation_journal_id_ASTM JCDTBI
_cod_data_source_file Hartsuiker_JCDTBI_1978_333.cif
_cod_data_source_block F10N5P5
_cod_original_cell_volume 1153.743
_cod_database_code 4031463

loop_
_symmetry_equiv_pos_as_xyz
x,y,z
-x,y+1/2,-z+1/2
-x,-y,-z
x,-y-1/2,z-1/2

loop_
_atom_site_label
_atom_site_type_symbol
_atom_site_fract_x
_atom_site_fract_y
_atom_site_fract_z
_atom_site_occupancy
_atom_site_U_iso_or_equiv
F10 F-1 -0.0703 0.4543 0.1776 1 0.0
F4 F-1 0.1377 0.42 0.0588 1 0.0
N1 N+1 0.0794 0.2705 0.1174 1 0.0
F5 F-1 0.7399 0.3873 0.6886 1 0.0
F3 F-1 0.3639 0.2998 0.1998 1 0.0
P2 P+1 0.2381 0.3432 0.2001 1 0.0
N4 N+1 0.178 0.4444 0.5191 1 0.0
F1 F-1 0.0969 0.1405 0.2698 1 0.0
P1 P+1 0.0074 0.2354 0.1803 1 0.0
N5 N+1 0.0357 0.2927 0.3115 1 0.0
F2 F-1 -0.2085 0.2069 0.0049 1 0.0
P3 P+1 0.5427 0.3611 0.5967 1 0.0
P5 P+1 0.0079 0.3932 0.3323 1 0.0
F8 F-1 0.4506 0.395 0.8532 1 0.0
F6 F-1 0.5629 0.2557 0.612 1 0.0
N2 N+1 0.3708 0.3906 0.3893 1 0.0
F7 F-1 0.4747 0.5375 0.7819 1 0.0
N3 N+1 0.5492 0.3957 0.7245 1 0.0
F9 F-1 -0.1686 0.397 0.2806 1 0.0
P4 P+1 0.4048 0.4397 0.7045 1 0.0
